data_1558926
loop_
_publ_author_name
'Pursiainen, Jouni'
'Teppana, Tiina'
'Rossi, Sirpa'
'Pakkanen, Tapani A.'

_publ_section_title
;
 Crystal Structures of Rh2(CO)4(mu-SPh)2 and Rh2(CO)4(mu-SEt)2
;
_journal_name_full 'Acta Chemica Scandinavica'
_journal_page_first 416
_journal_page_last 418
_journal_paper_doi 10.3891/acta.chem.scand.47-0416
_journal_volume 47
_journal_year 1993
_chemical_formula_sum 'C16 H10 O4 Rh2 S2'
_chemical_formula_weight 536.19
_chemical_name_common
;
Rh2(CO)4(SPh)2
;
_space_group_IT_number 14
_space_group_name_Hall '-P 2ybc'
_space_group_name_H-M_alt 'P 1 21/c 1'
_symmetry_cell_setting monoclinic
_symmetry_Int_Tables_number 14
_symmetry_space_group_name_Hall '-P 2ybc'
_symmetry_space_group_name_H-M 'P 1 21/c 1'
_cell_angle_alpha 90.
_cell_angle_beta 103.86(5)
_cell_angle_gamma 90.
_cell_formula_units_Z 8
_cell_length_a 24.38(1)
_cell_length_b 9.002(5)
_cell_length_c 17.44(1)
_cell_volume 3716(3)
_diffrn_ambient_temperature 293
_diffrn_radiation_probe x-ray
_diffrn_radiation_type MoK\a
_diffrn_radiation_wavelength 0.71073
_exptl_absorpt_coefficient_mu 1.98
_exptl_crystal_density_diffrn 1.917
_exptl_crystal_F_000 2010
_refine_ls_number_parameters 433
_refine_ls_number_reflns 3303
_refine_ls_R_factor_gt 0.0529
_refine_ls_wR_factor_gt 0.0593
_cod_data_source_file Acta-Chem-Scand-1993-47-416-1.cif
_cod_data_source_block 1
_cod_original_sg_symbol_H-M 'P 21/c'
_cod_database_code 1558926

loop_
_space_group_symop_id
_space_group_symop_operation_xyz
1 x,y,z
2 -x,1/2+y,1/2-z
3 -x,-y,-z
4 x,1/2-y,1/2+z

loop_
_atom_site_label
_atom_site_type_symbol
_atom_site_thermal_displace_type
_atom_site_fract_x
_atom_site_fract_y
_atom_site_fract_z
_atom_site_occupancy
_atom_site_U_iso_or_equiv
_atom_site_calc_flag
_atom_site_refinement_flags
_atom_site_disorder_assembly
_atom_site_disorder_group
Rh1 Rh Uiso 0.47970(10) 0.4659(2) 0.23060(10) 1.000 0.0500(10) . . . .
Rh2 Rh Uiso 0.50770(10) 0.3658(2) 0.07440(10) 1.000 0.0510(10) . . . .
Rh1B Rh Uiso -0.01390(10) 0.0351(2) 0.65920(10) 1.000 0.0520(10) . . . .
Rh2B Rh Uiso 0.01200(10) 0.3712(2) 0.66570(10) 1.000 0.0530(10) . . . .
S1 S Uiso 0.5548(2) 0.5333(5) 0.1728(2) 1.000 0.0550(10) . . . .
S2 S Uiso 0.4295(2) 0.5018(5) 0.0975(3) 1.000 0.055(2) . . . .
S1B S Uiso 0.0607(2) 0.1728(5) 0.7404(2) 1.000 0.055(2) . . . .
S2B S Uiso -0.0641(2) 0.2369(5) 0.6966(2) 1.000 0.053(2) . . . .
O1 O Uiso 0.3739(5) 0.4172(16) 0.2884(8) 1.000 0.083(6) . . . .
O2 O Uiso 0.5506(6) 0.4212(18) 0.3989(7) 1.000 0.095(7) . . . .
O3 O Uiso 0.4362(6) 0.1516(18) -0.0413(8) 1.000 0.094(7) . . . .
O4 O Uiso 0.6141(6) 0.2010(18) 0.0652(9) 1.000 0.094(7) . . . .
C1 C Uiso 0.4125(7) 0.431(2) 0.2659(9) 1.000 0.062(7) . . . .
O1B O Uiso -0.1214(6) -0.1108(18) 0.5713(9) 1.000 0.108(7) . . . .
C2 C Uiso 0.5243(8) 0.437(2) 0.3358(14) 1.000 0.073(9) . . . .
C3 C Uiso 0.4630(8) 0.232(2) 0.0013(11) 1.000 0.064(8) . . . .
O3B O Uiso -0.0583(6) 0.5899(17) 0.5543(8) 1.000 0.092(7) . . . .
C4 C Uiso 0.5760(9) 0.260(2) 0.0721(10) 1.000 0.068(8) . . . .
O4B O Uiso 0.1206(5) 0.5140(18) 0.6474(10) 1.000 0.106(7) . . . .
C10 C Uiso 0.6218(6) 0.4593(19) 0.2212(9) 1.000 0.048(6) . . . .
C11 C Uiso 0.6274(8) 0.326(2) 0.2614(10) 1.000 0.067(8) . . . .
C12 C Uiso 0.6833(10) 0.276(2) 0.2980(10) 1.000 0.082(9) . . . .
C13 C Uiso 0.7296(8) 0.351(3) 0.2893(12) 1.000 0.090(11) . . . .
C14 C Uiso 0.7217(7) 0.485(3) 0.2477(11) 1.000 0.078(9) . . . .
C15 C Uiso 0.6691(7) 0.535(2) 0.2156(10) 1.000 0.069(7) . . . .
C20 C Uiso 0.3686(6) 0.386(2) 0.0692(9) 1.000 0.054(6) . . . .
C21 C Uiso 0.3631(8) 0.249(2) 0.0996(10) 1.000 0.066(8) . . . .
C22 C Uiso 0.3150(9) 0.164(2) 0.0684(12) 1.000 0.076(9) . . . .
C23 C Uiso 0.2732(8) 0.211(3) 0.0106(12) 1.000 0.085(10) . . . .
C24 C Uiso 0.2768(8) 0.355(3) -0.0231(12) 1.000 0.090(10) . . . .
C25 C Uiso 0.3239(7) 0.439(2) 0.0069(11) 1.000 0.070(8) . . . .
O28 O Uiso 0.0573(6) -0.1877(17) 0.5968(9) 1.000 0.095(7) . . . .
C1B C Uiso -0.0787(8) -0.059(2) 0.6029(12) 1.000 0.079(9) . . . .
C2B C Uiso 0.0295(7) -0.102(2) 0.6199(10) 1.000 0.062(7) . . . .
C3B C Uiso -0.0334(8) 0.507(2) 0.5970(11) 1.000 0.063(8) . . . .
C4B C Uiso 0.0784(8) 0.458(2) 0.6532(11) 1.000 0.067(7) . . . .
C10B C Uiso 0.1289(6) 0.140(2) 0.7197(9) 1.000 0.054(6) . . . .
C11B C Uiso 0.1348(6) 0.131(3) 0.6411(11) 1.000 0.080(8) . . . .
C12B C Uiso 0.1872(8) 0.110(2) 0.6287(13) 1.000 0.085(9) . . . .
C13B C Uiso 0.2342(9) 0.101(2) 0.6925(15) 1.000 0.088(10) . . . .
C14B C Uiso 0.2271(8) 0.115(2) 0.7682(13) 1.000 0.086(9) . . . .
C15B C Uiso 0.1721(7) 0.136(2) 0.7802(11) 1.000 0.072(8) . . . .
C20B C Uiso -0.1301(6) 0.2609(19) 0.6260(10) 1.000 0.055(6) . . . .
C21B C Uiso -0.1365(8) 0.266(3) 0.5482(11) 1.000 0.095(11) . . . .
C22B C Uiso -0.1871(9) 0.289(3) 0.4973(13) 1.000 0.100(10) . . . .
C23B C Uiso -0.2363(9) 0.293(3) 0.5252(14) 1.000 0.093(10) . . . .
C24B C Uiso -0.2309(7) 0.286(2) 0.6049(14) 1.000 0.085(10) . . . .
C25B C Uiso -0.1775(7) 0.268(2) 0.6559(12) 1.000 0.075(8) . . . .

loop_
_atom_type_symbol
_atom_type_description
_atom_type_scat_dispersion_real
_atom_type_scat_dispersion_imag
_atom_type_scat_source
C C 0.0033 0.0016 ' International Tables Vol C Tables 4.2.6.8 and 6.1.1.4'
O O 0.0106 0.0060 ' International Tables Vol C Tables 4.2.6.8 and 6.1.1.4'
Rh Rh -1.1178 0.9187 ' International Tables Vol C Tables 4.2.6.8 and 6.1.1.4'
S S 0.1246 0.1234 ' International Tables Vol C Tables 4.2.6.8 and 6.1.1.4'

loop_
_geom_angle_atom_site_label_1
_geom_angle_atom_site_label_2
_geom_angle_atom_site_label_3
_geom_angle
_geom_angle_site_symmetry_1
_geom_angle_site_symmetry_2
_geom_angle_site_symmetry_3
_geom_angle_publ_flag
S1 Rh1 S2 79.58(17) . . . yes
S1 Rh1 C1 171.5(5) . . . yes
S1 Rh1 C2 97.1(6) . . . yes
S2 Rh1 C1 93.2(5) . . . yes
S2 Rh1 C2 176.6(6) . . . yes
C1 Rh1 C2 90.2(8) . . . yes
S1 Rh2 S2 79.55(18) . . . yes
S1 Rh2 C3 173.5(6) . . . yes
S1 Rh2 C4 93.4(6) . . . yes
S2 Rh2 C3 94.9(6) . . . yes
S2 Rh2 C4 171.5(5) . . . yes
C3 Rh2 C4 91.9(8) . . . yes
C1B Rh1B C2B 89.4(8) . . . yes
S2B Rh1B C2B 171.0(6) . . . yes
S1B Rh1B C1B 172.1(6) . . . yes
S1B Rh1B C2B 98.3(6) . . . yes
S1B Rh1B S2B 78.90(17) . . . yes
S2B Rh1B C1B 93.8(6) . . . yes
S1B Rh2B C3B 171.4(6) . . . yes
S1B Rh2B C4B 92.6(6) . . . yes
S1B Rh2B S2B 78.87(18) . . . yes
S2B Rh2B C4B 171.3(6) . . . yes
C3B Rh2B C4B 92.8(8) . . . yes
S2B Rh2B C3B 95.9(6) . . . yes
Rh1 S1 Rh2 81.67(17) . . . yes
Rh1 S1 C10 114.7(5) . . . yes
Rh2 S1 C10 109.7(6) . . . yes
Rh2 S2 C20 107.5(6) . . . yes
Rh1 S2 Rh2 81.32(18) . . . yes
Rh1 S2 C20 113.0(6) . . . yes
Rh1B S1B C10B 114.0(6) . . . yes
Rh2B S1B C10B 112.3(6) . . . yes
Rh1B S1B Rh2B 81.56(16) . . . yes
Rh1B S2B Rh2B 81.09(17) . . . yes
Rh1B S2B C20B 110.0(6) . . . yes
Rh2B S2B C20B 113.8(6) . . . yes
Rh1 C1 O1 176.5(15) . . . yes
Rh1 C2 O2 179(2) . . . yes
Rh2 C3 O3 179(2) . . . yes
Rh2 C4 O4 175.0(16) . . . yes
C11 C10 C15 119.3(16) . . . no
S1 C10 C15 118.4(13) . . . yes
S1 C10 C11 122.3(13) . . . yes
C10 C11 C12 117.9(17) . . . no
C11 C12 C13 121.5(18) . . . no
C12 C13 C14 118.3(19) . . . no
C13 C14 C15 120.2(19) . . . no
C10 C15 C14 122.7(18) . . . no
S2 C20 C21 125.1(13) . . . yes
S2 C20 C25 116.7(13) . . . yes
C21 C20 C25 118.2(16) . . . no
C20 C21 C22 119.8(17) . . . no
C21 C22 C23 123.0(19) . . . no
C22 C23 C24 119(2) . . . no
C23 C24 C25 118.1(19) . . . no
C20 C25 C24 121.7(18) . . . no
Rh1B C1B O1B 174.5(17) . . . yes
Rh1B C2B O28 178.7(13) . . . yes
Rh2B C3B O3B 176.5(18) . . . yes
Rh2B C4B O4B 178.2(15) . . . yes
S1B C10B C11B 121.0(12) . . . yes
S1B C10B C15B 116.6(13) . . . yes
C11B C10B C15B 122.3(15) . . . no
C10B C11B C12B 118.7(17) . . . no
C11B C12B C13B 120(2) . . . no
C12B C13B C14B 119(2) . . . no
C13B C14B C15B 119.6(19) . . . no
C10B C15B C14B 119.6(17) . . . no
S2B C20B C21B 125.0(14) . . . yes
S2B C20B C25B 116.3(14) . . . yes
C21B C20B C25B 118.7(17) . . . no
C20B C21B C22B 122.8(19) . . . no
C21B C22B C23B 120(2) . . . no
C22B C23B C24B 118(2) . . . no
C23B C24B C25B 120.0(18) . . . no
C20B C25B C24B 120.1(18) . . . no

loop_
_geom_bond_atom_site_label_1
_geom_bond_atom_site_label_2
_geom_bond_distance
_geom_bond_site_symmetry_1
_geom_bond_site_symmetry_2
_geom_bond_publ_flag
Rh1 S1 2.371(5) . . yes
Rh1 S2 2.373(6) . . yes
Rh1 C1 1.909(17) . . yes
Rh1 C2 1.91(2) . . yes
Rh2 S1 2.365(5) . . yes
Rh2 S2 2.380(6) . . yes
Rh2 C3 1.897(19) . . yes
Rh2 C4 1.93(2) . . yes
Rh1B S1B 2.370(5) . . yes
Rh1B S2B 2.368(5) . . yes
Rh1B C1B 1.85(2) . . yes
Rh1B C2B 1.860(18) . . yes
Rh2B S2B 2.382(5) . . yes
Rh2B C3B 1.876(19) . . yes
Rh2B S1B 2.357(5) . . yes
Rh2B C4B 1.86(2) . . yes
S1 C10 1.779(16) . . yes
S2 C20 1.784(17) . . yes
S1B C10B 1.808(16) . . yes
S2B C20B 1.790(17) . . yes
O1 C1 1.11(2) . . yes
O2 C2 1.14(3) . . yes
O3 C3 1.13(2) . . yes
O4 C4 1.10(3) . . yes
O1B C1B 1.15(3) . . yes
O3B C3B 1.12(2) . . yes
O4B C4B 1.17(2) . . yes
C10 C15 1.36(2) . . no
C10 C11 1.38(2) . . no
C11 C12 1.43(3) . . no
C12 C13 1.36(3) . . no
C13 C14 1.40(4) . . no
C14 C15 1.35(3) . . no
C20 C21 1.36(3) . . no
C20 C25 1.42(2) . . no
C21 C22 1.40(3) . . no
C22 C23 1.32(3) . . no
C23 C24 1.44(4) . . no
C24 C25 1.37(3) . . no
O28 C2B 1.16(2) . . yes
C10B C11B 1.41(2) . . no
C10B C15B 1.30(2) . . no
C11B C12B 1.36(3) . . no
C12B C13B 1.40(3) . . no
C13B C14B 1.38(3) . . no
C14B C15B 1.42(3) . . no
C20B C21B 1.33(3) . . no
C20B C25B 1.38(2) . . no
C21B C22B 1.35(3) . . no
C22B C23B 1.40(3) . . no
C23B C24B 1.37(3) . . no
C24B C25B 1.40(3) . . no

loop_
_geom_torsion_atom_site_label_1
_geom_torsion_atom_site_label_2
_geom_torsion_atom_site_label_3
_geom_torsion_atom_site_label_4
_geom_torsion
_geom_torsion_site_symmetry_1
_geom_torsion_site_symmetry_2
_geom_torsion_site_symmetry_3
_geom_torsion_site_symmetry_4
_geom_torsion_publ_flag
S2 Rh1 S1 Rh2 -44.32(15) . . . . no
S2 Rh1 S1 C10 -152.2(6) . . . . no
C2 Rh1 S1 Rh2 134.9(6) . . . . no
C2 Rh1 S1 C10 27.0(8) . . . . no
S1 Rh1 S2 Rh2 44.02(16) . . . . no
S1 Rh1 S2 C20 149.4(6) . . . . no
C1 Rh1 S2 Rh2 -140.6(6) . . . . no
C1 Rh1 S2 C20 -35.2(8) . . . . no
S2 Rh2 S1 Rh1 44.15(16) . . . . no
S2 Rh2 S1 C10 157.5(6) . . . . no
C4 Rh2 S1 Rh1 -131.2(6) . . . . no
C4 Rh2 S1 C10 -17.9(8) . . . . no
S1 Rh2 S2 Rh1 -44.16(15) . . . . no
S1 Rh2 S2 C20 -155.7(6) . . . . no
C3 Rh2 S2 Rh1 132.3(6) . . . . no
C3 Rh2 S2 C20 20.8(8) . . . . no
C1B Rh1B S2B C20B -25.9(9) . . . . no
C1B Rh1B S2B Rh2B -138.1(6) . . . . no
S2B Rh1B S1B Rh2B -45.32(15) . . . . no
S2B Rh1B S1B C10B -156.0(6) . . . . no
C2B Rh1B S1B Rh2B 126.1(6) . . . . no
C2B Rh1B S1B C10B 15.4(8) . . . . no
S1B Rh1B S2B Rh2B 44.79(14) . . . . no
S1B Rh1B S2B C20B 157.0(6) . . . . no
S2B Rh2B S1B Rh1B 44.98(15) . . . . no
S2B Rh2B S1B C10B 157.5(6) . . . . no
C4B Rh2B S1B Rh1B -137.0(6) . . . . no
C4B Rh2B S1B C10B -24.5(8) . . . . no
S1B Rh2B S2B Rh1B -45.10(14) . . . . no
S1B Rh2B S2B C20B -153.1(6) . . . . no
C3B Rh2B S2B Rh1B 128.0(6) . . . . no
C3B Rh2B S2B C20B 20.0(8) . . . . no
Rh1 S1 C10 C11 29.4(16) . . . . no
Rh1 S1 C10 C15 -153.1(12) . . . . no
Rh2 S1 C10 C11 -60.3(15) . . . . no
Rh2 S1 C10 C15 117.2(13) . . . . no
Rh1 S2 C20 C21 -29.9(17) . . . . no
Rh1 S2 C20 C25 153.7(11) . . . . no
Rh2 S2 C20 C21 57.9(16) . . . . no
Rh2 S2 C20 C25 -118.5(12) . . . . no
Rh1B S1B C10B C11B 42.6(19) . . . . no
Rh1B S1B C10B C15B -142.1(13) . . . . no
Rh2B S1B C10B C11B -47.8(19) . . . . no
Rh2B S1B C10B C15B 127.4(14) . . . . no
Rh1B S2B C20B C21B -49(2) . . . . no
Rh1B S2B C20B C25B 128.5(13) . . . . no
Rh2B S2B C20B C21B 40(2) . . . . no
Rh2B S2B C20B C25B -142.7(12) . . . . no
S1 C10 C11 C12 179.7(13) . . . . no
C15 C10 C11 C12 2(2) . . . . no
S1 C10 C15 C14 -177.5(15) . . . . no
C11 C10 C15 C14 0(3) . . . . no
C10 C11 C12 C13 -4(3) . . . . no
C11 C12 C13 C14 4(3) . . . . no
C12 C13 C14 C15 -2(3) . . . . no
C13 C14 C15 C10 -1(3) . . . . no
S2 C20 C25 C24 175.6(15) . . . . no
C21 C20 C25 C24 -1(3) . . . . no
C25 C20 C21 C22 1(3) . . . . no
S2 C20 C21 C22 -175.1(15) . . . . no
C20 C21 C22 C23 -1(3) . . . . no
C21 C22 C23 C24 1(3) . . . . no
C22 C23 C24 C25 0(3) . . . . no
C23 C24 C25 C20 1(3) . . . . no
S1B C10B C11B C12B 178.3(17) . . . . no
C15B C10B C11B C12B 3(3) . . . . no
S1B C10B C15B C14B -178.2(14) . . . . no
C11B C10B C15B C14B -3(3) . . . . no
C10B C11B C12B C13B -1(3) . . . . no
C11B C12B C13B C14B -1(3) . . . . no
C12B C13B C14B C15B 1(3) . . . . no
C13B C14B C15B C10B 1(3) . . . . no
S2B C20B C21B C22B -178(2) . . . . no
C25B C20B C21B C22B 5(4) . . . . no
S2B C20B C25B C24B -179.7(14) . . . . no
C21B C20B C25B C24B -2(3) . . . . no
C20B C21B C22B C23B -7(4) . . . . no
C21B C22B C23B C24B 6(4) . . . . no
C22B C23B C24B C25B -3(3) . . . . no
C23B C24B C25B C20B 2(3) . . . . no
